data_4326243
loop_
_publ_author_name
'Bo Liu'
'Zhen-Tao Yu'
'Jin Yang'
'Wu Hua'
'Ying-Ying Liu'
'Jian-Fang Ma'

_publ_contact_author_address
;
Key Lab of Polyoxometalate Science
Department of Chemistry
Northeast Normal University
Changchun 130024
P.R.China
;
_publ_contact_author_email jianfangma@yahoo.com.cn
_publ_contact_author_fax +86-431-85098620
_publ_contact_author_name 'Jian-Fang Ma'
_publ_contact_author_phone +86-431-85098620
_publ_section_title
;
 First Three-Dimensional Inorganic-Organic Hybrid Material Constructed
 From an "Inverted Keggin" Polyoxometalate and a Copper(I)-Organic Complex
;
_journal_name_full 'Inorganic Chemistry'
_journal_page_first 8967
_journal_page_last 8972
_journal_paper_doi 10.1021/ic201135g
_journal_volume 50
_journal_year 2011
_chemical_formula_moiety 'C104 H122 As8 Cu8 Mo24 N48 O93'
_chemical_formula_sum 'C104 H122 As8 Cu8 Mo24 N48 O93'
_chemical_formula_weight 6942.74
_chemical_name_systematic
;
 ?
;
_space_group_IT_number 88
_symmetry_cell_setting tetragonal
_symmetry_space_group_name_Hall '-I 4ad'
_symmetry_space_group_name_H-M 'I 41/a :2'
_atom_sites_solution_hydrogens geom
_atom_sites_solution_primary direct
_atom_sites_solution_secondary difmap
_audit_creation_method SHELXL-97
_cell_angle_alpha 90.00
_cell_angle_beta 90.00
_cell_angle_gamma 90.00
_cell_formula_units_Z 4
_cell_length_a 20.7511(2)
_cell_length_b 20.7511(2)
_cell_length_c 43.0804(15)
_cell_measurement_reflns_used 1179
_cell_measurement_temperature 293(2)
_cell_measurement_theta_max 29.1056
_cell_measurement_theta_min 3.2387
_cell_volume 18550.8(7)
_computing_cell_refinement CrysAlis
_computing_data_collection 'CrysAlis (Oxford Diffraction, 2006)'
_computing_data_reduction CrysAlis
_computing_structure_refinement 'SHELXL-97 (Sheldrick, 2008)'
_computing_structure_solution 'SHELXS-97 (Sheldrick, 1997)'
_diffrn_ambient_temperature 293(2)
_diffrn_detector_area_resol_mean 10.0
_diffrn_measured_fraction_theta_full 0.998
_diffrn_measured_fraction_theta_max 0.895
_diffrn_measurement_device_type 'Oxford Diffraction Gemini R Ultra'
_diffrn_measurement_method '\w scan'
_diffrn_radiation_monochromator graphite
_diffrn_radiation_source 'fine-focus sealed tube'
_diffrn_radiation_type MoK\a
_diffrn_radiation_wavelength 0.71073
_diffrn_reflns_av_R_equivalents 0.0510
_diffrn_reflns_av_sigmaI/netI 0.0579
_diffrn_reflns_limit_h_max 28
_diffrn_reflns_limit_h_min -26
_diffrn_reflns_limit_k_max 20
_diffrn_reflns_limit_k_min -28
_diffrn_reflns_limit_l_max 58
_diffrn_reflns_limit_l_min -45
_diffrn_reflns_number 41970
_diffrn_reflns_theta_full 25.00
_diffrn_reflns_theta_max 29.26
_diffrn_reflns_theta_min 2.98
_exptl_absorpt_coefficient_mu 3.977
_exptl_absorpt_correction_T_max 0.5513
_exptl_absorpt_correction_T_min 0.3720
_exptl_absorpt_correction_type multi-scan
_exptl_absorpt_process_details 'CrysAlis (Oxford Diffraction, 2006)'
_exptl_crystal_colour brown
_exptl_crystal_density_diffrn 2.486
_exptl_crystal_description block
_exptl_crystal_F_000 13320
_exptl_crystal_size_max 0.31
_exptl_crystal_size_mid 0.28
_exptl_crystal_size_min 0.17
_refine_diff_density_max 1.424
_refine_diff_density_min -0.964
_refine_diff_density_rms 0.147
_refine_ls_extinction_method none
_refine_ls_goodness_of_fit_ref 1.074
_refine_ls_hydrogen_treatment constr
_refine_ls_matrix_type full
_refine_ls_number_parameters 650
_refine_ls_number_reflns 11310
_refine_ls_number_restraints 120
_refine_ls_restrained_S_all 1.080
_refine_ls_R_factor_all 0.0904
_refine_ls_R_factor_gt 0.0522
_refine_ls_shift/su_max 0.004
_refine_ls_shift/su_mean 0.000
_refine_ls_structure_factor_coef Fsqd
_refine_ls_weighting_details 'calc w=1/[\s^2^(Fo^2^)+(0.0381P)^2^+223.4017P] where P=(Fo^2^+2Fc^2^)/3'
_refine_ls_weighting_scheme calc
_refine_ls_wR_factor_gt 0.1109
_refine_ls_wR_factor_ref 0.1244
_reflns_number_gt 7752
_reflns_number_total 11310
_reflns_threshold_expression >2\s(I)
_cod_data_source_file ic201135g_si_002_1.cif
_cod_data_source_block 1
_cod_original_sg_symbol_H-M 'I 41/a'
_cod_database_code 4326243

loop_
_symmetry_equiv_pos_as_xyz
'x, y, z'
'-x, -y+1/2, z'
'-y+3/4, x+1/4, z+1/4'
'y+1/4, -x+1/4, z+1/4'
'x+1/2, y+1/2, z+1/2'
'-x+1/2, -y+1, z+1/2'
'-y+5/4, x+3/4, z+3/4'
'y+3/4, -x+3/4, z+3/4'
'-x, -y, -z'
'x, y-1/2, -z'
'y-3/4, -x-1/4, -z-1/4'
'-y-1/4, x-1/4, -z-1/4'
'-x+1/2, -y+1/2, -z+1/2'
'x+1/2, y, -z+1/2'
'y-1/4, -x+1/4, -z+1/4'
'-y+1/4, x+1/4, -z+1/4'

loop_
_atom_site_label
_atom_site_type_symbol
_atom_site_fract_x
_atom_site_fract_y
_atom_site_fract_z
_atom_site_U_iso_or_equiv
_atom_site_adp_type
_atom_site_occupancy
_atom_site_symmetry_multiplicity
_atom_site_calc_flag
_atom_site_refinement_flags
Cu1 Cu 0.31786(13) 0.83523(8) 0.46852(4) 0.1286(8) Uani 1 1 d .
Cu2 Cu 0.28456(5) 1.04849(6) 0.63856(3) 0.0596(3) Uani 1 1 d .
As1 As 0.39242(3) 0.21504(3) 0.413782(17) 0.02657(16) Uani 1 1 d .
As2 As 0.01777(3) 0.36286(3) 0.586110(17) 0.02670(16) Uani 1 1 d .
Mo1 Mo 0.52686(3) 0.16503(3) 0.460990(16) 0.03763(16) Uani 1 1 d .
Mo2 Mo 0.47477(3) 0.06178(3) 0.405608(17) 0.03534(16) Uani 1 1 d .
Mo3 Mo 0.36145(3) 0.11980(3) 0.345387(16) 0.03324(15) Uani 1 1 d .
Mo4 Mo -0.08825(3) 0.26247(3) 0.538776(15) 0.03490(16) Uani 1 1 d .
Mo5 Mo -0.15569(3) 0.35742(3) 0.594386(16) 0.03353(16) Uani 1 1 d .
Mo6 Mo -0.05252(3) 0.43319(3) 0.654269(16) 0.03208(15) Uani 1 1 d .
C1 C 0.4184(9) 0.7560(8) 0.4551(5) 0.136(4) Uani 1 1 d U
H1 H 0.4466 0.7882 0.4615 0.164 Uiso 1 1 calc R
C2 C 0.3380(8) 0.7070(6) 0.4457(4) 0.116(3) Uani 1 1 d U
H2 H 0.2948 0.6951 0.4446 0.139 Uiso 1 1 calc R
C3 C 0.3955(8) 0.6005(6) 0.4327(4) 0.114(3) Uani 1 1 d U
H3A H 0.4399 0.5930 0.4265 0.137 Uiso 1 1 calc R
H3B H 0.3685 0.5903 0.4150 0.137 Uiso 1 1 calc R
C4 C 0.3787(7) 0.5539(5) 0.4593(3) 0.100(3) Uani 1 1 d U
H4A H 0.3987 0.5124 0.4555 0.121 Uiso 1 1 calc R
H4B H 0.3954 0.5707 0.4787 0.121 Uiso 1 1 calc R
C5 C 0.3102(7) 0.5462(6) 0.4615(4) 0.106(3) Uani 1 1 d U
H5A H 0.2929 0.5399 0.4409 0.128 Uiso 1 1 calc R
H5B H 0.2918 0.5856 0.4698 0.128 Uiso 1 1 calc R
C6 C 0.3248(7) 0.4554(6) 0.4999(3) 0.098(3) Uani 1 1 d U
H6 H 0.3682 0.4612 0.5046 0.118 Uiso 1 1 calc R
C7 C 0.2314(8) 0.4201(6) 0.4977(4) 0.100(3) Uani 1 1 d U
H7 H 0.1956 0.3943 0.5016 0.120 Uiso 1 1 calc R
C8 C 0.1991(6) 0.9621(5) 0.6072(4) 0.101(3) Uani 1 1 d U
H8 H 0.2078 0.9781 0.5875 0.122 Uiso 1 1 calc R
C9 C 0.1970(6) 0.9454(5) 0.6539(4) 0.101(3) Uani 1 1 d U
H9 H 0.2046 0.9505 0.6750 0.121 Uiso 1 1 calc R
C10 C 0.1213(7) 0.8751(6) 0.5943(4) 0.124(3) Uani 1 1 d U
H10A H 0.1303 0.8863 0.5729 0.149 Uiso 1 1 calc R
H10B H 0.0762 0.8841 0.5984 0.149 Uiso 1 1 calc R
C11 C 0.1343(8) 0.8046(7) 0.5993(5) 0.133(4) Uani 1 1 d U
H11A H 0.1797 0.7968 0.5953 0.160 Uiso 1 1 calc R
H11B H 0.1265 0.7948 0.6210 0.160 Uiso 1 1 calc R
C12 C 0.0995(7) 0.7626(7) 0.5818(5) 0.136(4) Uani 1 1 d U
H12A H 0.1139 0.7653 0.5604 0.163 Uiso 1 1 calc R
H12B H 0.0545 0.7751 0.5823 0.163 Uiso 1 1 calc R
C13 C 0.1577(5) 0.6625(5) 0.5965(3) 0.070(3) Uani 1 1 d .
H13 H 0.1992 0.6793 0.5956 0.084 Uiso 1 1 calc R
C14 C 0.0788(5) 0.6007(5) 0.6019(2) 0.060(3) Uani 1 1 d .
H14 H 0.0543 0.5641 0.6058 0.072 Uiso 1 1 calc R
C15 C 0.3232(3) 0.1882(4) 0.44030(17) 0.0356(17) Uani 1 1 d .
C16 C 0.3068(4) 0.1243(4) 0.4405(2) 0.053(2) Uani 1 1 d .
H16 H 0.3283 0.0957 0.4275 0.064 Uiso 1 1 calc R
C17 C 0.2587(4) 0.1019(5) 0.4598(2) 0.062(3) Uani 1 1 d .
H17 H 0.2481 0.0583 0.4600 0.074 Uiso 1 1 calc R
C18 C 0.2262(5) 0.1451(5) 0.4788(3) 0.072(3) Uani 1 1 d .
H18 H 0.1944 0.1305 0.4923 0.086 Uiso 1 1 calc R
C19 C 0.2417(5) 0.2103(5) 0.4776(2) 0.069(3) Uani 1 1 d .
H19 H 0.2190 0.2395 0.4898 0.083 Uiso 1 1 calc R
C20 C 0.2913(4) 0.2323(4) 0.4582(2) 0.052(2) Uani 1 1 d .
H20 H 0.3023 0.2758 0.4575 0.063 Uiso 1 1 calc R
C21 C 0.0283(3) 0.4393(3) 0.56115(18) 0.0349(17) Uani 1 1 d .
C22 C -0.0229(4) 0.4805(4) 0.5578(2) 0.048(2) Uani 1 1 d .
H22 H -0.0622 0.4714 0.5671 0.058 Uiso 1 1 calc R
C23 C -0.0151(5) 0.5356(4) 0.5403(2) 0.061(3) Uani 1 1 d .
H23 H -0.0497 0.5635 0.5375 0.073 Uiso 1 1 calc R
C24 C 0.0433(5) 0.5496(4) 0.5271(2) 0.061(3) Uani 1 1 d .
H24 H 0.0485 0.5873 0.5156 0.073 Uiso 1 1 calc R
C25 C 0.0939(5) 0.5077(5) 0.5307(2) 0.061(3) Uani 1 1 d .
H25 H 0.1334 0.5171 0.5216 0.074 Uiso 1 1 calc R
C26 C 0.0867(4) 0.4520(4) 0.5477(2) 0.049(2) Uani 1 1 d .
H26 H 0.1210 0.4235 0.5500 0.059 Uiso 1 1 calc R
N1 N 0.3567(6) 0.7620(4) 0.4529(3) 0.098(3) Uani 1 1 d U
N2 N 0.4354(7) 0.6973(7) 0.4469(4) 0.140(4) Uani 1 1 d U
N3 N 0.3882(6) 0.6660(4) 0.4396(3) 0.103(3) Uani 1 1 d U
N4 N 0.2902(6) 0.4929(4) 0.4809(2) 0.088(3) Uani 1 1 d .
N5 N 0.2301(6) 0.4685(6) 0.4796(3) 0.109(4) Uani 1 1 d .
N6 N 0.2883(6) 0.4097(4) 0.5107(2) 0.084(3) Uani 1 1 d .
N7 N 0.2227(3) 0.9836(3) 0.6328(2) 0.057(2) Uani 1 1 d .
N8 N 0.1605(6) 0.9004(6) 0.6431(4) 0.115(5) Uani 1 1 d .
N9 N 0.1595(5) 0.9127(4) 0.6139(4) 0.100(4) Uani 1 1 d .
N10 N 0.1057(5) 0.6953(4) 0.5926(3) 0.088(3) Uani 1 1 d .
N11 N 0.0536(4) 0.6576(4) 0.5959(3) 0.082(3) Uani 1 1 d .
N12 N 0.1434(3) 0.6012(3) 0.60179(17) 0.0472(17) Uani 1 1 d .
O1 O 0.4556(2) 0.1658(2) 0.42055(11) 0.0302(11) Uani 1 1 d .
O2 O 0.5000 0.2500 0.46776(17) 0.0435(18) Uani 1 2 d S
O3 O 0.5956(3) 0.1620(3) 0.48282(14) 0.0589(17) Uani 1 1 d .
O4 O 0.4735(3) 0.1236(3) 0.48292(14) 0.0592(17) Uani 1 1 d .
O5 O 0.5511(2) 0.0923(2) 0.43105(11) 0.0343(11) Uani 1 1 d .
O6 O 0.5093(3) -0.0055(2) 0.39077(15) 0.0517(15) Uani 1 1 d .
O7 O 0.4320(3) 0.0327(3) 0.43593(14) 0.0533(15) Uani 1 1 d .
O8 O 0.4088(2) 0.0790(2) 0.37657(13) 0.0404(13) Uani 1 1 d .
O9 O 0.3658(3) 0.0656(3) 0.31593(14) 0.0498(15) Uani 1 1 d .
O10 O 0.2850(2) 0.1096(3) 0.35851(14) 0.0473(14) Uani 1 1 d .
O11 O 0.3714(2) 0.2088(2) 0.37600(11) 0.0288(10) Uani 1 1 d .
O12 O 0.4119(2) 0.2923(2) 0.42135(11) 0.0302(10) Uani 1 1 d .
O13 O -0.0547(2) 0.3284(2) 0.57899(11) 0.0298(11) Uani 1 1 d .
O14 O -0.1005(3) 0.3300(3) 0.51759(13) 0.0513(15) Uani 1 1 d .
O15 O 0.0000 0.2500 0.53229(16) 0.0444(19) Uani 1 2 d S
O16 O -0.1221(3) 0.2039(3) 0.51664(13) 0.0503(15) Uani 1 1 d .
O17 O -0.1642(2) 0.2755(2) 0.56880(12) 0.0314(11) Uani 1 1 d .
O18 O -0.2320(2) 0.3599(3) 0.60884(16) 0.0514(15) Uani 1 1 d .
O19 O -0.1612(3) 0.4091(3) 0.56439(14) 0.0498(15) Uani 1 1 d .
O20 O -0.1119(2) 0.4068(2) 0.62392(13) 0.0385(12) Uani 1 1 d .
O21 O -0.1014(3) 0.4560(2) 0.68408(14) 0.0466(14) Uani 1 1 d .
O22 O -0.0283(3) 0.5044(2) 0.63968(14) 0.0460(14) Uani 1 1 d .
O23 O 0.0215(2) 0.3823(2) 0.62433(11) 0.0271(10) Uani 1 1 d .
O24 O 0.0777(2) 0.3104(2) 0.57833(11) 0.0316(11) Uani 1 1 d .
O1W O 0.4388(15) 0.9060(13) 0.4571(8) 0.094(11) Uani 0.25 1 d P

loop_
_atom_site_aniso_label
_atom_site_aniso_U_11
_atom_site_aniso_U_22
_atom_site_aniso_U_33
_atom_site_aniso_U_23
_atom_site_aniso_U_13
_atom_site_aniso_U_12
Cu1 0.243(3) 0.0509(9) 0.0920(12) -0.0203(8) 0.0059(14) 0.0208(12)
Cu2 0.0394(6) 0.0540(7) 0.0855(9) -0.0055(6) 0.0012(6) -0.0087(5)
As1 0.0230(3) 0.0229(3) 0.0338(4) 0.0013(3) 0.0051(3) 0.0002(3)
As2 0.0200(3) 0.0226(3) 0.0375(4) 0.0046(3) 0.0008(3) -0.0005(3)
Mo1 0.0459(4) 0.0329(3) 0.0342(4) 0.0050(3) -0.0019(3) 0.0056(3)
Mo2 0.0327(3) 0.0203(3) 0.0530(4) 0.0043(3) -0.0016(3) -0.0010(3)
Mo3 0.0245(3) 0.0282(3) 0.0470(4) -0.0038(3) -0.0025(3) -0.0071(3)
Mo4 0.0260(3) 0.0428(4) 0.0359(4) 0.0043(3) -0.0051(3) -0.0001(3)
Mo5 0.0208(3) 0.0260(3) 0.0538(4) 0.0030(3) -0.0036(3) 0.0037(2)
Mo6 0.0272(3) 0.0190(3) 0.0501(4) -0.0016(3) 0.0009(3) 0.0028(2)
C1 0.138(8) 0.090(7) 0.182(9) -0.031(7) -0.010(8) 0.003(7)
C2 0.132(7) 0.066(5) 0.149(7) -0.006(5) 0.040(6) 0.006(6)
C3 0.139(7) 0.062(5) 0.140(7) -0.003(5) 0.050(6) 0.001(5)
C4 0.124(6) 0.045(4) 0.132(6) 0.007(5) 0.042(6) 0.010(5)
C5 0.126(6) 0.060(4) 0.132(6) 0.014(5) 0.048(5) 0.010(5)
C6 0.118(7) 0.060(5) 0.117(7) 0.014(5) 0.051(6) 0.022(5)
C7 0.118(7) 0.062(6) 0.121(7) 0.013(6) 0.059(6) 0.018(6)
C8 0.062(5) 0.041(5) 0.200(9) -0.009(6) -0.013(6) -0.002(4)
C9 0.069(6) 0.041(5) 0.192(10) -0.009(6) 0.010(7) 0.000(5)
C10 0.089(6) 0.065(5) 0.220(9) -0.006(6) -0.025(6) 0.002(5)
C11 0.097(6) 0.071(6) 0.232(10) -0.008(6) -0.034(7) 0.003(5)
C12 0.094(7) 0.072(6) 0.241(10) -0.004(7) -0.026(7) 0.001(6)
C13 0.048(6) 0.044(5) 0.119(10) -0.002(6) -0.002(6) -0.004(5)
C14 0.049(5) 0.050(5) 0.082(7) 0.001(5) -0.008(5) -0.008(5)
C15 0.030(4) 0.037(4) 0.040(4) -0.003(3) 0.013(3) 0.000(3)
C16 0.051(5) 0.044(5) 0.064(6) 0.009(4) 0.022(4) -0.005(4)
C17 0.047(5) 0.049(5) 0.089(7) 0.014(5) 0.030(5) -0.007(4)
C18 0.060(6) 0.074(7) 0.082(8) 0.008(6) 0.036(6) -0.006(6)
C19 0.058(6) 0.072(7) 0.076(7) -0.016(6) 0.038(5) -0.004(5)
C20 0.045(5) 0.054(5) 0.058(6) -0.003(4) 0.020(4) -0.013(4)
C21 0.034(4) 0.028(4) 0.044(4) 0.005(3) 0.003(3) -0.007(3)
C22 0.039(4) 0.037(4) 0.068(6) 0.014(4) 0.002(4) 0.003(4)
C23 0.065(6) 0.049(5) 0.070(7) 0.018(5) 0.000(5) 0.010(5)
C24 0.086(7) 0.041(5) 0.054(6) 0.019(4) 0.006(5) -0.015(5)
C25 0.056(6) 0.056(6) 0.072(7) 0.020(5) 0.012(5) -0.012(5)
C26 0.037(4) 0.040(5) 0.072(6) 0.018(4) 0.001(4) -0.001(4)
N1 0.107(7) 0.045(5) 0.141(8) -0.030(5) -0.034(7) 0.012(5)
N2 0.134(8) 0.092(6) 0.193(8) -0.029(7) -0.006(7) 0.003(6)
N3 0.108(8) 0.045(5) 0.154(8) -0.044(5) -0.010(7) 0.001(5)
N4 0.115(9) 0.051(5) 0.098(7) 0.033(5) 0.054(7) 0.029(6)
N5 0.108(9) 0.083(7) 0.136(10) 0.033(7) 0.064(8) 0.036(7)
N6 0.129(9) 0.056(5) 0.068(6) 0.012(5) 0.040(6) 0.024(6)
N7 0.032(4) 0.035(4) 0.104(7) 0.006(4) 0.011(4) 0.005(3)
N8 0.061(7) 0.070(8) 0.213(16) 0.016(9) 0.039(9) 0.010(6)
N9 0.047(5) 0.031(5) 0.220(14) -0.009(7) -0.038(8) -0.008(4)
N10 0.066(6) 0.033(4) 0.164(11) 0.005(5) -0.006(6) 0.005(4)
N11 0.045(5) 0.049(5) 0.154(10) 0.002(5) -0.008(5) 0.013(4)
N12 0.039(4) 0.035(4) 0.068(5) -0.001(3) -0.003(3) -0.003(3)
O1 0.029(2) 0.025(2) 0.036(3) 0.000(2) -0.001(2) 0.001(2)
O2 0.045(4) 0.046(4) 0.039(4) 0.000 0.000 0.011(4)
O3 0.067(4) 0.063(4) 0.047(4) 0.005(3) -0.016(3) 0.016(3)
O4 0.078(4) 0.050(4) 0.050(4) 0.010(3) 0.014(3) 0.001(3)
O5 0.034(3) 0.029(2) 0.040(3) 0.007(2) -0.002(2) 0.003(2)
O6 0.044(3) 0.023(3) 0.088(5) -0.002(3) -0.001(3) 0.005(2)
O7 0.053(4) 0.041(3) 0.066(4) 0.013(3) 0.004(3) -0.009(3)
O8 0.039(3) 0.024(2) 0.058(4) 0.004(2) -0.006(3) -0.004(2)
O9 0.044(3) 0.040(3) 0.065(4) -0.017(3) -0.005(3) -0.010(3)
O10 0.028(3) 0.039(3) 0.074(4) 0.006(3) -0.001(3) -0.011(2)
O11 0.028(2) 0.025(2) 0.033(3) -0.004(2) 0.001(2) -0.004(2)
O12 0.032(3) 0.022(2) 0.036(3) -0.002(2) 0.001(2) -0.001(2)
O13 0.017(2) 0.028(2) 0.044(3) 0.003(2) -0.002(2) -0.0004(19)
O14 0.041(3) 0.062(4) 0.051(4) 0.018(3) -0.007(3) -0.005(3)
O15 0.035(4) 0.071(6) 0.027(4) 0.000 0.000 0.003(4)
O16 0.045(3) 0.057(4) 0.048(3) -0.005(3) -0.012(3) -0.011(3)
O17 0.019(2) 0.030(3) 0.045(3) 0.004(2) -0.002(2) -0.001(2)
O18 0.026(3) 0.037(3) 0.091(5) -0.005(3) 0.003(3) 0.001(2)
O19 0.043(3) 0.040(3) 0.067(4) 0.013(3) -0.011(3) 0.009(3)
O20 0.026(2) 0.023(2) 0.067(4) -0.003(2) -0.005(2) 0.005(2)
O21 0.048(3) 0.031(3) 0.061(4) -0.004(3) 0.014(3) 0.006(2)
O22 0.040(3) 0.025(3) 0.073(4) 0.005(3) 0.001(3) -0.001(2)
O23 0.023(2) 0.026(2) 0.033(3) 0.004(2) 0.0014(19) 0.0007(19)
O24 0.020(2) 0.028(2) 0.047(3) -0.001(2) 0.002(2) 0.001(2)
O1W 0.10(2) 0.058(17) 0.13(3) 0.076(18) -0.03(2) -0.021(16)

loop_
_atom_type_symbol
_atom_type_description
_atom_type_scat_dispersion_real
_atom_type_scat_dispersion_imag
_atom_type_scat_source
C C 0.0033 0.0016 'International Tables Vol C Tables 4.2.6.8 and 6.1.1.4'
H H 0.0000 0.0000 'International Tables Vol C Tables 4.2.6.8 and 6.1.1.4'
N N 0.0061 0.0033 'International Tables Vol C Tables 4.2.6.8 and 6.1.1.4'
O O 0.0106 0.0060 'International Tables Vol C Tables 4.2.6.8 and 6.1.1.4'
Cu Cu 0.3201 1.2651 'International Tables Vol C Tables 4.2.6.8 and 6.1.1.4'
As As 0.0499 2.0058 'International Tables Vol C Tables 4.2.6.8 and 6.1.1.4'
Mo Mo -1.6832 0.6857 'International Tables Vol C Tables 4.2.6.8 and 6.1.1.4'

loop_
_geom_angle_atom_site_label_1
_geom_angle_atom_site_label_2
_geom_angle_atom_site_label_3
_geom_angle
_geom_angle_site_symmetry_1
_geom_angle_site_symmetry_3
N1 Cu1 N6 171.0(5) . 10_566
N7 Cu2 N12 172.6(3) . 15_566
O12 As1 O1 110.9(2) . .
O12 As1 O11 108.8(2) . .
O1 As1 O11 108.7(2) . .
O12 As1 C15 109.9(3) . .
O1 As1 C15 107.6(3) . .
O11 As1 C15 111.0(3) . .
O24 As2 O13 110.3(2) . .
O24 As2 O23 108.2(2) . .
O13 As2 O23 108.5(2) . .
O24 As2 C21 109.7(3) . .
O13 As2 C21 110.3(3) . .
O23 As2 C21 109.9(3) . .
O4 Mo1 O3 102.7(3) . .
O4 Mo1 O2 101.3(3) . .
O3 Mo1 O2 101.4(3) . .
O4 Mo1 O5 98.0(3) . .
O3 Mo1 O5 96.6(3) . .
O2 Mo1 O5 149.9(3) . .
O4 Mo1 O1 90.3(3) . .
O3 Mo1 O1 163.6(2) . .
O2 Mo1 O1 85.4(2) . .
O5 Mo1 O1 71.54(17) . .
O4 Mo1 O12 166.0(3) . 2_655
O3 Mo1 O12 87.8(3) . 2_655
O2 Mo1 O12 85.3(2) . 2_655
O5 Mo1 O12 71.41(18) . 2_655
O1 Mo1 O12 77.84(16) . 2_655
O7 Mo2 O6 102.6(3) . .
O7 Mo2 O8 101.5(3) . .
O6 Mo2 O8 102.2(3) . .
O7 Mo2 O5 96.0(3) . .
O6 Mo2 O5 97.6(2) . .
O8 Mo2 O5 149.91(19) . .
O7 Mo2 O1 91.6(2) . .
O6 Mo2 O1 163.2(2) . .
O8 Mo2 O1 83.24(19) . .
O5 Mo2 O1 71.86(17) . .
O7 Mo2 O11 164.7(2) . 12_656
O6 Mo2 O11 88.1(2) . 12_656
O8 Mo2 O11 86.61(19) . 12_656
O5 Mo2 O11 71.55(18) . 12_656
O1 Mo2 O11 76.32(16) . 12_656
O10 Mo3 O9 102.5(3) . .
O10 Mo3 O8 101.3(3) . .
O9 Mo3 O8 102.1(3) . .
O10 Mo3 O5 96.0(2) . 11_666
O9 Mo3 O5 97.3(3) . 11_666
O8 Mo3 O5 150.5(2) . 11_666
O10 Mo3 O11 89.6(2) . .
O9 Mo3 O11 164.7(2) . .
O8 Mo3 O11 84.48(19) . .
O5 Mo3 O11 71.82(18) 11_666 .
O10 Mo3 O12 164.8(2) . 12_656
O9 Mo3 O12 88.3(2) . 12_656
O8 Mo3 O12 86.6(2) . 12_656
O5 Mo3 O12 71.79(18) 11_666 12_656
O11 Mo3 O12 78.18(16) . 12_656
O14 Mo4 O16 103.2(3) . .
O14 Mo4 O15 100.5(2) . .
O16 Mo4 O15 102.8(2) . .
O14 Mo4 O17 96.6(2) . .
O16 Mo4 O17 97.5(2) . .
O15 Mo4 O17 149.6(2) . .
O14 Mo4 O24 164.5(2) . 2
O16 Mo4 O24 89.1(2) . 2
O15 Mo4 O24 85.8(2) . 2
O17 Mo4 O24 72.08(17) . 2
O14 Mo4 O13 87.7(2) . .
O16 Mo4 O13 165.6(2) . .
O15 Mo4 O13 84.2(2) . .
O17 Mo4 O13 71.47(17) . .
O24 Mo4 O13 78.75(16) 2 .
O19 Mo5 O18 101.5(3) . .
O19 Mo5 O20 101.9(3) . .
O18 Mo5 O20 100.7(3) . .
O19 Mo5 O17 96.3(2) . .
O18 Mo5 O17 98.2(2) . .
O20 Mo5 O17 150.37(19) . .
O19 Mo5 O13 90.4(2) . .
O18 Mo5 O13 165.9(2) . .
O20 Mo5 O13 84.01(19) . .
O17 Mo5 O13 72.63(17) . .
O19 Mo5 O23 164.4(2) . 16_556
O18 Mo5 O23 90.3(2) . 16_556
O20 Mo5 O23 85.55(19) . 16_556
O17 Mo5 O23 71.73(17) . 16_556
O13 Mo5 O23 76.73(16) . 16_556
O22 Mo6 O21 102.5(3) . .
O22 Mo6 O20 101.1(3) . .
O21 Mo6 O20 102.4(3) . .
O22 Mo6 O17 98.4(2) . 15_556
O21 Mo6 O17 95.6(2) . 15_556
O20 Mo6 O17 149.77(19) . 15_556
O22 Mo6 O23 89.7(2) . .
O21 Mo6 O23 164.1(2) . .
O20 Mo6 O23 84.99(19) . .
O17 Mo6 O23 72.18(18) 15_556 .
O22 Mo6 O24 166.1(2) . 16_556
O21 Mo6 O24 88.6(2) . 16_556
O20 Mo6 O24 84.44(19) . 16_556
O17 Mo6 O24 71.84(17) 15_556 16_556
O23 Mo6 O24 77.98(16) . 16_556
N1 C1 N2 109.7(16) . .
N1 C1 H1 125.1 . .
N2 C1 H1 125.1 . .
N1 C2 N3 112.3(15) . .
N1 C2 H2 123.9 . .
N3 C2 H2 123.9 . .
N3 C3 C4 115.2(12) . .
N3 C3 H3A 108.5 . .
C4 C3 H3A 108.5 . .
N3 C3 H3B 108.5 . .
C4 C3 H3B 108.5 . .
H3A C3 H3B 107.5 . .
C5 C4 C3 110.2(13) . .
C5 C4 H4A 109.6 . .
C3 C4 H4A 109.6 . .
C5 C4 H4B 109.6 . .
C3 C4 H4B 109.6 . .
H4A C4 H4B 108.1 . .
C4 C5 N4 114.2(12) . .
C4 C5 H5A 108.7 . .
N4 C5 H5A 108.7 . .
C4 C5 H5B 108.7 . .
N4 C5 H5B 108.7 . .
H5A C5 H5B 107.6 . .
N6 C6 N4 109.3(14) . .
N6 C6 H6 125.3 . .
N4 C6 H6 125.3 . .
N5 C7 N6 113.9(14) . .
N5 C7 H7 123.0 . .
N6 C7 H7 123.0 . .
N7 C8 N9 108.4(15) . .
N7 C8 H8 125.8 . .
N9 C8 H8 125.8 . .
N8 C9 N7 115.3(16) . .
N8 C9 H9 122.3 . .
N7 C9 H9 122.4 . .
N9 C10 C11 110.8(13) . .
N9 C10 H10A 109.5 . .
C11 C10 H10A 109.5 . .
N9 C10 H10B 109.5 . .
C11 C10 H10B 109.5 . .
H10A C10 H10B 108.1 . .
C12 C11 C10 116.6(15) . .
C12 C11 H11A 108.1 . .
C10 C11 H11A 108.1 . .
C12 C11 H11B 108.1 . .
C10 C11 H11B 108.1 . .
H11A C11 H11B 107.3 . .
C11 C12 N10 112.5(15) . .
C11 C12 H12A 109.1 . .
N10 C12 H12A 109.1 . .
C11 C12 H12B 109.1 . .
N10 C12 H12B 109.1 . .
H12A C12 H12B 107.8 . .
N10 C13 N12 110.0(9) . .
N10 C13 H13 125.0 . .
N12 C13 H13 125.0 . .
N11 C14 N12 113.0(9) . .
N11 C14 H14 123.5 . .
N12 C14 H14 123.5 . .
C16 C15 C20 121.6(7) . .
C16 C15 As1 118.2(6) . .
C20 C15 As1 120.2(6) . .
C15 C16 C17 120.7(8) . .
C15 C16 H16 119.6 . .
C17 C16 H16 119.6 . .
C16 C17 C18 119.3(9) . .
C16 C17 H17 120.4 . .
C18 C17 H17 120.4 . .
C19 C18 C17 119.6(9) . .
C19 C18 H18 120.2 . .
C17 C18 H18 120.2 . .
C18 C19 C20 120.5(9) . .
C18 C19 H19 119.8 . .
C20 C19 H19 119.8 . .
C15 C20 C19 118.3(8) . .
C15 C20 H20 120.9 . .
C19 C20 H20 120.9 . .
C26 C21 C22 121.3(7) . .
C26 C21 As2 119.7(6) . .
C22 C21 As2 119.0(6) . .
C21 C22 C23 119.0(8) . .
C21 C22 H22 120.5 . .
C23 C22 H22 120.5 . .
C24 C23 C22 120.5(9) . .
C24 C23 H23 119.8 . .
C22 C23 H23 119.8 . .
C23 C24 C25 119.6(8) . .
C23 C24 H24 120.2 . .
C25 C24 H24 120.2 . .
C24 C25 C26 120.7(9) . .
C24 C25 H25 119.6 . .
C26 C25 H25 119.6 . .
C21 C26 C25 118.9(8) . .
C21 C26 H26 120.6 . .
C25 C26 H26 120.6 . .
C2 N1 C1 103.8(13) . .
C2 N1 Cu1 135.1(12) . .
C1 N1 Cu1 119.1(10) . .
N3 N2 C1 110.3(15) . .
N2 N3 C2 103.4(11) . .
N2 N3 C3 119.1(14) . .
C2 N3 C3 136.5(13) . .
C6 N4 N5 107.7(10) . .
C6 N4 C5 130.0(13) . .
N5 N4 C5 122.0(12) . .
C7 N5 N4 104.6(13) . .
C6 N6 C7 104.5(11) . .
C6 N6 Cu1 125.4(11) . 10_556
C7 N6 Cu1 128.4(10) . 10_556
C8 N7 C9 103.1(11) . .
C8 N7 Cu2 128.5(9) . .
C9 N7 Cu2 128.2(10) . .
N9 N8 C9 102.6(13) . .
N8 N9 C8 110.5(13) . .
N8 N9 C10 119.3(14) . .
C8 N9 C10 130.2(17) . .
C13 N10 N11 110.7(8) . .
C13 N10 C12 127.8(11) . .
N11 N10 C12 121.0(10) . .
C14 N11 N10 102.9(8) . .
C13 N12 C14 103.4(8) . .
C13 N12 Cu2 126.9(6) . 16_656
C14 N12 Cu2 129.4(6) . 16_656
As1 O1 Mo1 129.6(2) . .
As1 O1 Mo2 131.1(2) . .
Mo1 O1 Mo2 95.51(17) . .
Mo1 O2 Mo1 162.1(5) 2_655 .
Mo2 O5 Mo3 112.8(2) . 12_656
Mo2 O5 Mo1 112.3(2) . .
Mo3 O5 Mo1 114.0(2) 12_656 .
Mo3 O8 Mo2 160.7(3) . .
As1 O11 Mo3 130.0(2) . .
As1 O11 Mo2 131.6(2) . 11_666
Mo3 O11 Mo2 95.44(17) . 11_666
As1 O12 Mo3 132.5(3) . 11_666
As1 O12 Mo1 129.9(2) . 2_655
Mo3 O12 Mo1 96.20(16) 11_666 2_655
As2 O13 Mo5 130.8(3) . .
As2 O13 Mo4 130.7(2) . .
Mo5 O13 Mo4 95.56(16) . .
Mo4 O15 Mo4 162.8(4) 2 .
Mo6 O17 Mo5 111.9(2) 16_556 .
Mo6 O17 Mo4 113.8(2) 16_556 .
Mo5 O17 Mo4 112.6(2) . .
Mo5 O20 Mo6 162.3(3) . .
As2 O23 Mo6 129.2(2) . .
As2 O23 Mo5 131.1(2) . 15_556
Mo6 O23 Mo5 95.39(17) . 15_556
As2 O24 Mo4 130.2(3) . 2
As2 O24 Mo6 132.6(3) . 15_556
Mo4 O24 Mo6 95.95(16) 2 15_556

loop_
_geom_bond_atom_site_label_1
_geom_bond_atom_site_label_2
_geom_bond_distance
_geom_bond_site_symmetry_2
Cu1 N1 1.847(10) .
Cu1 N6 1.889(9) 10_566
Cu2 N7 1.877(8) .
Cu2 N12 1.881(7) 15_566
As1 O12 1.685(4) .
As1 O1 1.689(5) .
As1 O11 1.690(5) .
As1 C15 1.917(7) .
As2 O24 1.686(4) .
As2 O13 1.692(4) .
As2 O23 1.697(5) .
As2 C21 1.928(7) .
Mo1 O4 1.691(6) .
Mo1 O3 1.709(6) .
Mo1 O2 1.8720(14) .
Mo1 O5 2.048(5) .
Mo1 O1 2.285(5) .
Mo1 O12 2.306(5) 2_655
Mo2 O7 1.691(6) .
Mo2 O6 1.694(5) .
Mo2 O8 1.888(5) .
Mo2 O5 2.028(5) .
Mo2 O1 2.286(4) .
Mo2 O11 2.299(5) 12_656
Mo3 O10 1.697(5) .
Mo3 O9 1.698(5) .
Mo3 O8 1.868(5) .
Mo3 O5 2.037(5) 11_666
Mo3 O11 2.278(4) .
Mo3 O12 2.296(5) 12_656
Mo4 O14 1.692(6) .
Mo4 O16 1.697(5) .
Mo4 O15 1.8705(12) .
Mo4 O17 2.056(5) .
Mo4 O24 2.289(5) 2
Mo4 O13 2.315(5) .
Mo5 O19 1.682(6) .
Mo5 O18 1.703(5) .
Mo5 O20 1.868(5) .
Mo5 O17 2.033(5) .
Mo5 O13 2.280(4) .
Mo5 O23 2.287(4) 16_556
Mo6 O22 1.683(5) .
Mo6 O21 1.703(5) .
Mo6 O20 1.879(5) .
Mo6 O17 2.031(5) 15_556
Mo6 O23 2.267(4) .
Mo6 O24 2.320(4) 16_556
C1 N1 1.290(19) .
C1 N2 1.314(18) .
C1 H1 0.9300 .
C2 N1 1.246(16) .
C2 N3 1.371(17) .
C2 H2 0.9300 .
C3 N3 1.401(14) .
C3 C4 1.541(17) .
C3 H3A 0.9700 .
C3 H3B 0.9700 .
C4 C5 1.434(18) .
C4 H4A 0.9700 .
C4 H4B 0.9700 .
C5 N4 1.445(14) .
C5 H5A 0.9700 .
C5 H5B 0.9700 .
C6 N6 1.300(15) .
C6 N4 1.337(16) .
C6 H6 0.9300 .
C7 N5 1.274(15) .
C7 N6 1.324(18) .
C7 H7 0.9300 .
C8 N7 1.287(17) .
C8 N9 1.345(15) .
C8 H8 0.9300 .
C9 N8 1.288(17) .
C9 N7 1.317(16) .
C9 H9 0.9300 .
C10 N9 1.394(17) .
C10 C11 1.505(18) .
C10 H10A 0.9700 .
C10 H10B 0.9700 .
C11 C12 1.359(19) .
C11 H11A 0.9700 .
C11 H11B 0.9700 .
C12 N10 1.480(16) .
C12 H12A 0.9700 .
C12 H12B 0.9700 .
C13 N10 1.287(13) .
C13 N12 1.325(11) .
C13 H13 0.9300 .
C14 N11 1.316(12) .
C14 N12 1.341(11) .
C14 H14 0.9300 .
C15 C16 1.369(11) .
C15 C20 1.368(11) .
C16 C17 1.378(11) .
C16 H16 0.9300 .
C17 C18 1.390(14) .
C17 H17 0.9300 .
C18 C19 1.392(14) .
C18 H18 0.9300 .
C19 C20 1.404(12) .
C19 H19 0.9300 .
C20 H20 0.9300 .
C21 C26 1.371(11) .
C21 C22 1.371(10) .
C22 C23 1.378(12) .
C22 H22 0.9300 .
C23 C24 1.371(13) .
C23 H23 0.9300 .
C24 C25 1.372(14) .
C24 H24 0.9300 .
C25 C26 1.375(12) .
C25 H25 0.9300 .
C26 H26 0.9300 .
N2 N3 1.217(16) .
N4 N5 1.347(15) .
N6 Cu1 1.889(9) 10_556
N8 N9 1.286(17) .
N10 N11 1.342(12) .
N12 Cu2 1.881(7) 16_656
O2 Mo1 1.8720(13) 2_655
O5 Mo3 2.037(5) 12_656
O11 Mo2 2.299(5) 11_666
O12 Mo3 2.296(5) 11_666
O12 Mo1 2.306(5) 2_655
O15 Mo4 1.8705(12) 2
O17 Mo6 2.031(5) 16_556
O23 Mo5 2.287(4) 15_556
O24 Mo4 2.289(5) 2
O24 Mo6 2.320(4) 15_556

loop_
_geom_torsion_atom_site_label_1
_geom_torsion_atom_site_label_2
_geom_torsion_atom_site_label_3
_geom_torsion_atom_site_label_4
_geom_torsion
_geom_torsion_site_symmetry_1
_geom_torsion_site_symmetry_4
N3 C3 C4 C5 79.1(18) . .
C3 C4 C5 N4 166.7(11) . .
N9 C10 C11 C12 179.4(17) . .
C10 C11 C12 N10 -168.3(15) . .
O12 As1 C15 C16 -171.2(6) . .
O1 As1 C15 C16 -50.3(7) . .
O11 As1 C15 C16 68.5(7) . .
O12 As1 C15 C20 9.4(8) . .
O1 As1 C15 C20 130.2(7) . .
O11 As1 C15 C20 -111.0(7) . .
C20 C15 C16 C17 -2.4(14) . .
As1 C15 C16 C17 178.1(8) . .
C15 C16 C17 C18 0.9(16) . .
C16 C17 C18 C19 1.5(17) . .
C17 C18 C19 C20 -2.4(18) . .
C16 C15 C20 C19 1.6(14) . .
As1 C15 C20 C19 -179.0(7) . .
C18 C19 C20 C15 0.9(16) . .
O24 As2 C21 C26 -17.8(8) . .
O13 As2 C21 C26 -139.5(7) . .
O23 As2 C21 C26 101.0(7) . .
O24 As2 C21 C22 163.5(6) . .
O13 As2 C21 C22 41.8(7) . .
O23 As2 C21 C22 -77.7(7) . .
C26 C21 C22 C23 0.4(14) . .
As2 C21 C22 C23 179.1(7) . .
C21 C22 C23 C24 -1.3(15) . .
C22 C23 C24 C25 1.3(16) . .
C23 C24 C25 C26 -0.3(16) . .
C22 C21 C26 C25 0.6(14) . .
As2 C21 C26 C25 -178.1(7) . .
C24 C25 C26 C21 -0.6(15) . .
N3 C2 N1 C1 -7(2) . .
N3 C2 N1 Cu1 -170.3(11) . .
N2 C1 N1 C2 4(2) . .
N2 C1 N1 Cu1 170.8(12) . .
N6 Cu1 N1 C2 128(3) 10_566 .
N6 Cu1 N1 C1 -34(4) 10_566 .
N1 C1 N2 N3 0(2) . .
C1 N2 N3 C2 -4(2) . .
C1 N2 N3 C3 -174.6(15) . .
N1 C2 N3 N2 7(2) . .
N1 C2 N3 C3 175.1(17) . .
C4 C3 N3 N2 98.5(19) . .
C4 C3 N3 C2 -68(3) . .
N6 C6 N4 N5 -1.1(14) . .
N6 C6 N4 C5 -174.4(12) . .
C4 C5 N4 C6 9(2) . .
C4 C5 N4 N5 -163.0(12) . .
N6 C7 N5 N4 -1.0(16) . .
C6 N4 N5 C7 1.2(14) . .
C5 N4 N5 C7 175.2(11) . .
N4 C6 N6 C7 0.4(14) . .
N4 C6 N6 Cu1 166.5(8) . 10_556
N5 C7 N6 C6 0.4(16) . .
N5 C7 N6 Cu1 -165.1(9) . 10_556
N9 C8 N7 C9 0.9(12) . .
N9 C8 N7 Cu2 175.9(6) . .
N8 C9 N7 C8 2.0(13) . .
N8 C9 N7 Cu2 -173.0(8) . .
N12 Cu2 N7 C8 -138(3) 15_566 .
N12 Cu2 N7 C9 36(3) 15_566 .
N7 C9 N8 N9 -4.0(15) . .
C9 N8 N9 C8 4.3(14) . .
C9 N8 N9 C10 -176.8(11) . .
N7 C8 N9 N8 -3.4(14) . .
N7 C8 N9 C10 177.8(12) . .
C11 C10 N9 N8 -51(2) . .
C11 C10 N9 C8 127.4(15) . .
N12 C13 N10 N11 1.4(15) . .
N12 C13 N10 C12 -170.3(14) . .
C11 C12 N10 C13 -56(2) . .
C11 C12 N10 N11 133.5(15) . .
N12 C14 N11 N10 -1.4(13) . .
C13 N10 N11 C14 0.0(14) . .
C12 N10 N11 C14 172.4(13) . .
N10 C13 N12 C14 -2.1(13) . .
N10 C13 N12 Cu2 -175.7(8) . 16_656
N11 C14 N12 C13 2.2(13) . .
N11 C14 N12 Cu2 175.6(8) . 16_656
O12 As1 O1 Mo1 43.2(4) . .
O11 As1 O1 Mo1 162.8(3) . .
C15 As1 O1 Mo1 -77.0(4) . .
O12 As1 O1 Mo2 -163.9(3) . .
O11 As1 O1 Mo2 -44.4(4) . .
C15 As1 O1 Mo2 75.8(4) . .
O4 Mo1 O1 As1 81.9(4) . .
O3 Mo1 O1 As1 -134.8(8) . .
O2 Mo1 O1 As1 -19.4(3) . .
O5 Mo1 O1 As1 -179.8(4) . .
O12 Mo1 O1 As1 -105.6(3) 2_655 .
O4 Mo1 O1 Mo2 -77.9(2) . .
O3 Mo1 O1 Mo2 65.4(9) . .
O2 Mo1 O1 Mo2 -179.2(2) . .
O5 Mo1 O1 Mo2 20.41(17) . .
O12 Mo1 O1 Mo2 94.63(17) 2_655 .
O7 Mo2 O1 As1 -84.1(4) . .
O6 Mo2 O1 As1 127.4(8) . .
O8 Mo2 O1 As1 17.2(3) . .
O5 Mo2 O1 As1 -179.9(4) . .
O11 Mo2 O1 As1 105.3(3) 12_656 .
O7 Mo2 O1 Mo1 75.2(2) . .
O6 Mo2 O1 Mo1 -73.3(9) . .
O8 Mo2 O1 Mo1 176.5(2) . .
O5 Mo2 O1 Mo1 -20.58(17) . .
O11 Mo2 O1 Mo1 -95.33(18) 12_656 .
O4 Mo1 O2 Mo1 -127.5(2) . 2_655
O3 Mo1 O2 Mo1 126.9(2) . 2_655
O5 Mo1 O2 Mo1 1.4(3) . 2_655
O1 Mo1 O2 Mo1 -38.08(12) . 2_655
O12 Mo1 O2 Mo1 40.07(12) 2_655 2_655
O7 Mo2 O5 Mo3 164.7(3) . 12_656
O6 Mo2 O5 Mo3 61.1(3) . 12_656
O8 Mo2 O5 Mo3 -69.9(5) . 12_656
O1 Mo2 O5 Mo3 -105.5(2) . 12_656
O11 Mo2 O5 Mo3 -24.33(19) 12_656 12_656
O7 Mo2 O5 Mo1 -64.8(3) . .
O6 Mo2 O5 Mo1 -168.5(3) . .
O8 Mo2 O5 Mo1 60.6(5) . .
O1 Mo2 O5 Mo1 25.0(2) . .
O11 Mo2 O5 Mo1 106.1(2) 12_656 .
O4 Mo1 O5 Mo2 62.7(3) . .
O3 Mo1 O5 Mo2 166.5(3) . .
O2 Mo1 O5 Mo2 -66.9(4) . .
O1 Mo1 O5 Mo2 -25.0(2) . .
O12 Mo1 O5 Mo2 -108.0(2) 2_655 .
O4 Mo1 O5 Mo3 -167.5(3) . 12_656
O3 Mo1 O5 Mo3 -63.6(3) . 12_656
O2 Mo1 O5 Mo3 63.0(4) . 12_656
O1 Mo1 O5 Mo3 104.9(2) . 12_656
O12 Mo1 O5 Mo3 21.9(2) 2_655 12_656
O10 Mo3 O8 Mo2 -140.0(10) . .
O9 Mo3 O8 Mo2 114.4(10) . .
O5 Mo3 O8 Mo2 -15.4(13) 11_666 .
O11 Mo3 O8 Mo2 -51.6(10) . .
O12 Mo3 O8 Mo2 26.9(10) 12_656 .
O7 Mo2 O8 Mo3 141.5(10) . .
O6 Mo2 O8 Mo3 -112.6(10) . .
O5 Mo2 O8 Mo3 17.3(13) . .
O1 Mo2 O8 Mo3 51.2(10) . .
O11 Mo2 O8 Mo3 -25.4(10) 12_656 .
O12 As1 O11 Mo3 164.2(3) . .
O1 As1 O11 Mo3 43.4(4) . .
C15 As1 O11 Mo3 -74.7(4) . .
O12 As1 O11 Mo2 -40.3(4) . 11_666
O1 As1 O11 Mo2 -161.1(3) . 11_666
C15 As1 O11 Mo2 80.7(4) . 11_666
O10 Mo3 O11 As1 85.2(3) . .
O9 Mo3 O11 As1 -132.5(8) . .
O8 Mo3 O11 As1 -16.2(3) . .
O5 Mo3 O11 As1 -178.4(4) 11_666 .
O12 Mo3 O11 As1 -103.9(3) 12_656 .
O10 Mo3 O11 Mo2 -76.7(2) . 11_666
O9 Mo3 O11 Mo2 65.6(9) . 11_666
O8 Mo3 O11 Mo2 -178.0(2) . 11_666
O5 Mo3 O11 Mo2 19.80(17) 11_666 11_666
O12 Mo3 O11 Mo2 94.30(17) 12_656 11_666
O1 As1 O12 Mo3 157.3(3) . 11_666
O11 As1 O12 Mo3 37.9(4) . 11_666
C15 As1 O12 Mo3 -83.8(4) . 11_666
O1 As1 O12 Mo1 -39.7(4) . 2_655
O11 As1 O12 Mo1 -159.1(3) . 2_655
C15 As1 O12 Mo1 79.2(4) . 2_655
O24 As2 O13 Mo5 163.1(3) . .
O23 As2 O13 Mo5 44.8(4) . .
C21 As2 O13 Mo5 -75.6(4) . .
O24 As2 O13 Mo4 -41.2(4) . .
O23 As2 O13 Mo4 -159.5(3) . .
C21 As2 O13 Mo4 80.0(4) . .
O19 Mo5 O13 As2 84.4(4) . .
O18 Mo5 O13 As2 -128.2(10) . .
O20 Mo5 O13 As2 -17.6(3) . .
O17 Mo5 O13 As2 -179.1(4) . .
O23 Mo5 O13 As2 -104.4(3) 16_556 .
O19 Mo5 O13 Mo4 -77.3(2) . .
O18 Mo5 O13 Mo4 70.1(11) . .
O20 Mo5 O13 Mo4 -179.3(2) . .
O17 Mo5 O13 Mo4 19.21(17) . .
O23 Mo5 O13 Mo4 93.92(17) 16_556 .
O14 Mo4 O13 As2 -83.1(4) . .
O16 Mo4 O13 As2 137.7(9) . .
O15 Mo4 O13 As2 17.7(3) . .
O17 Mo4 O13 As2 179.2(4) . .
O24 Mo4 O13 As2 104.5(3) 2 .
O14 Mo4 O13 Mo5 78.6(2) . .
O16 Mo4 O13 Mo5 -60.6(10) . .
O15 Mo4 O13 Mo5 179.39(19) . .
O17 Mo4 O13 Mo5 -19.12(16) . .
O24 Mo4 O13 Mo5 -93.80(17) 2 .
O14 Mo4 O15 Mo4 125.6(2) . 2
O16 Mo4 O15 Mo4 -128.1(2) . 2
O17 Mo4 O15 Mo4 2.6(3) . 2
O24 Mo4 O15 Mo4 -39.99(12) 2 2
O13 Mo4 O15 Mo4 39.11(11) . 2
O19 Mo5 O17 Mo6 -165.5(3) . 16_556
O18 Mo5 O17 Mo6 -62.9(3) . 16_556
O20 Mo5 O17 Mo6 66.6(5) . 16_556
O13 Mo5 O17 Mo6 106.1(2) . 16_556
O23 Mo5 O17 Mo6 24.76(19) 16_556 16_556
O19 Mo5 O17 Mo4 64.9(3) . .
O18 Mo5 O17 Mo4 167.4(3) . .
O20 Mo5 O17 Mo4 -63.1(5) . .
O13 Mo5 O17 Mo4 -23.5(2) . .
O23 Mo5 O17 Mo4 -104.9(2) 16_556 .
O14 Mo4 O17 Mo6 169.3(3) . 16_556
O16 Mo4 O17 Mo6 65.0(3) . 16_556
O15 Mo4 O17 Mo6 -66.8(4) . 16_556
O24 Mo4 O17 Mo6 -21.6(2) 2 16_556
O13 Mo4 O17 Mo6 -105.4(2) . 16_556
O14 Mo4 O17 Mo5 -62.0(3) . .
O16 Mo4 O17 Mo5 -166.2(3) . .
O15 Mo4 O17 Mo5 61.9(4) . .
O24 Mo4 O17 Mo5 107.1(2) 2 .
O13 Mo4 O17 Mo5 23.3(2) . .
O19 Mo5 O20 Mo6 -131.2(11) . .
O18 Mo5 O20 Mo6 124.6(11) . .
O17 Mo5 O20 Mo6 -4.4(14) . .
O13 Mo5 O20 Mo6 -42.0(11) . .
O23 Mo5 O20 Mo6 35.1(11) 16_556 .
O22 Mo6 O20 Mo5 129.2(11) . .
O21 Mo6 O20 Mo5 -125.2(11) . .
O17 Mo6 O20 Mo5 0.0(14) 15_556 .
O23 Mo6 O20 Mo5 40.5(11) . .
O24 Mo6 O20 Mo5 -37.8(11) 16_556 .
O24 As2 O23 Mo6 -166.6(3) . .
O13 As2 O23 Mo6 -46.9(3) . .
C21 As2 O23 Mo6 73.7(4) . .
O24 As2 O23 Mo5 42.7(4) . 15_556
O13 As2 O23 Mo5 162.3(3) . 15_556
C21 As2 O23 Mo5 -77.1(4) . 15_556
O22 Mo6 O23 As2 -79.8(3) . .
O21 Mo6 O23 As2 140.1(8) . .
O20 Mo6 O23 As2 21.3(3) . .
O17 Mo6 O23 As2 -178.7(3) 15_556 .
O24 Mo6 O23 As2 106.7(3) 16_556 .
O22 Mo6 O23 Mo5 78.5(2) . 15_556
O21 Mo6 O23 Mo5 -61.6(8) . 15_556
O20 Mo6 O23 Mo5 179.6(2) . 15_556
O17 Mo6 O23 Mo5 -20.43(16) 15_556 15_556
O24 Mo6 O23 Mo5 -94.99(17) 16_556 15_556
O13 As2 O24 Mo4 39.6(4) . 2
O23 As2 O24 Mo4 158.1(3) . 2
C21 As2 O24 Mo4 -82.0(4) . 2
O13 As2 O24 Mo6 -156.4(3) . 15_556
O23 As2 O24 Mo6 -37.9(4) . 15_556
C21 As2 O24 Mo6 82.0(4) . 15_556
